data_4020501
loop_
_publ_author_name
'Mar\'ia E. Gonz\'alez N\'u\~nez'
'Jorge Royo'
'Rossella Mello'
'Minerva B\'aguena'
'Jaime Mart\'inez Ferrer'
'Carmen Ram\'irez de Arellano'
'Gregorio Asensio'
'G. K. Surya Prakash'

_publ_section_title
;
 Oxygenation of Alkane C-H Bonds with
 Methyl(trifluoromethyl)dioxirane: Effect of
 the Substituents and the Solvent
 on the Reaction Rate
;
_journal_name_full 'Journal of Organic Chemistry'
_journal_page_first 7919
_journal_page_last 7924
_journal_paper_doi 10.1021/jo0509511
_journal_volume 70
_journal_year 2005
_chemical_formula_sum 'C11 H18 O4 S'
_chemical_formula_weight 246.31
_space_group_IT_number 15
_symmetry_cell_setting monoclinic
_symmetry_space_group_name_Hall '-C 2yc'
_symmetry_space_group_name_H-M 'C 1 2/c 1'
_cell_angle_alpha 90.00
_cell_angle_beta 111.084(16)
_cell_angle_gamma 90.00
_cell_formula_units_Z 16
_cell_length_a 32.987(7)
_cell_length_b 6.8136(13)
_cell_length_c 22.424(5)
_cell_measurement_temperature 291(2)
_cell_volume 4702.6(17)
_diffrn_ambient_temperature 291(2)
_exptl_crystal_density_diffrn 1.392
_cod_depositor_comments
;
The following automatic conversions were performed:
'_symmetry_cell_setting' value 'Monoclinic' changed to 'monoclinic'
according to '/home/saulius/struct/CIF-dictionaries/cif_core.dic'
dictionary named 'cif_core.dic' version 2.4.1 from 2010-06-29.

Automatic conversion script
Id: cif_fix_enum 1527 2010-12-29 10:47:43Z saulius 
;
_cod_original_sg_symbol_H-M 'C 2/c'
_cod_database_code 4020501

loop_
_symmetry_equiv_pos_as_xyz
'x, y, z'
'-x, y, -z+1/2'
'x+1/2, y+1/2, z'
'-x+1/2, y+1/2, -z+1/2'
'-x, -y, -z'
'x, -y, z-1/2'
'-x+1/2, -y+1/2, -z'
'x+1/2, -y+1/2, z-1/2'

loop_
_atom_site_label
_atom_site_type_symbol
_atom_site_fract_x
_atom_site_fract_y
_atom_site_fract_z
_atom_site_U_iso_or_equiv
_atom_site_adp_type
_atom_site_occupancy
_atom_site_symmetry_multiplicity
_atom_site_calc_flag
_atom_site_refinement_flags
_atom_site_disorder_assembly
_atom_site_disorder_group
S1 S 0.21595(3) 0.14072(14) 0.39817(4) 0.0465(3) Uani 1 1 d . . .
O1 O 0.05288(7) 0.8011(3) 0.33172(10) 0.0443(6) Uani 1 1 d . . .
H1 H 0.0518 0.7947 0.2946 0.053 Uiso 1 1 calc R . .
O2 O 0.18151(7) 0.2225(3) 0.42569(10) 0.0440(6) Uani 1 1 d . . .
O3 O 0.19505(8) 0.0905(4) 0.33230(11) 0.0579(7) Uani 1 1 d . . .
O4 O 0.23800(8) -0.0097(4) 0.44215(12) 0.0636(7) Uani 1 1 d . . .
C1 C 0.10529(10) 0.3019(5) 0.37261(15) 0.0387(8) Uani 1 1 d . . .
H1B H 0.1015 0.1794 0.3483 0.046 Uiso 1 1 calc R . .
C2 C 0.15120(9) 0.3762(4) 0.38908(14) 0.0356(8) Uani 1 1 d . . .
H2 H 0.1565 0.4038 0.3496 0.043 Uiso 1 1 calc R . .
C3 C 0.15849(10) 0.5613(5) 0.42903(15) 0.0413(8) Uani 1 1 d . . .
H3 H 0.1887 0.6044 0.4410 0.050 Uiso 1 1 calc R . .
C4 C 0.12800(10) 0.7166(5) 0.38740(16) 0.0417(8) Uani 1 1 d . . .
H4A H 0.1321 0.8396 0.4106 0.050 Uiso 1 1 calc R . .
H4B H 0.1347 0.7383 0.3492 0.050 Uiso 1 1 calc R . .
C5 C 0.08111(9) 0.6494(4) 0.36893(14) 0.0322(7) Uani 1 1 d . . .
C6 C 0.07061(11) 0.6157(5) 0.42894(15) 0.0481(9) Uani 1 1 d . . .
H6A H 0.0407 0.5737 0.4173 0.058 Uiso 1 1 calc R . .
H6B H 0.0743 0.7370 0.4530 0.058 Uiso 1 1 calc R . .
C7 C 0.10101(12) 0.4583(6) 0.46997(16) 0.0557(11) Uani 1 1 d . . .
H7 H 0.0943 0.4368 0.5086 0.067 Uiso 1 1 calc R . .
C8 C 0.09495(11) 0.2675(5) 0.43289(17) 0.0530(10) Uani 1 1 d . . .
H8A H 0.0652 0.2222 0.4214 0.064 Uiso 1 1 calc R . .
H8B H 0.1141 0.1677 0.4591 0.064 Uiso 1 1 calc R . .
C9 C 0.07475(10) 0.4600(5) 0.33142(15) 0.0387(8) Uani 1 1 d . . .
H9A H 0.0809 0.4811 0.2928 0.046 Uiso 1 1 calc R . .
H9B H 0.0448 0.4169 0.3192 0.046 Uiso 1 1 calc R . .
C10 C 0.14782(12) 0.5256(6) 0.48887(16) 0.0579(11) Uani 1 1 d . . .
H10A H 0.1671 0.4262 0.5152 0.069 Uiso 1 1 calc R . .
H10B H 0.1521 0.6456 0.5136 0.069 Uiso 1 1 calc R . .
C11 C 0.25032(11) 0.3386(6) 0.40454(17) 0.0534(10) Uani 1 1 d . . .
H11A H 0.2609 0.3858 0.4478 0.064 Uiso 1 1 calc R . .
H11B H 0.2347 0.4416 0.3764 0.064 Uiso 1 1 calc R . .
H11C H 0.2744 0.2981 0.3929 0.064 Uiso 1 1 calc R . .
S1A S 0.18302(3) 0.47351(12) 0.19454(4) 0.0422(2) Uani 1 1 d . . .
O1A O 0.03577(7) -0.2188(3) 0.20098(10) 0.0440(6) Uani 1 1 d . . .
H1A H 0.0096 -0.1976 0.1893 0.053 Uiso 1 1 calc R . .
O2A O 0.13867(6) 0.3757(3) 0.15464(10) 0.0390(5) Uani 1 1 d . . .
O3A O 0.18631(7) 0.6363(3) 0.15755(12) 0.0533(6) Uani 1 1 d . . .
O4A O 0.18502(8) 0.5091(4) 0.25801(11) 0.0669(8) Uani 1 1 d . . .
C1A C 0.06897(10) 0.2738(4) 0.15677(15) 0.0368(8) Uani 1 1 d . . .
H1C H 0.0634 0.4086 0.1670 0.044 Uiso 1 1 calc R . .
C2A C 0.11762(9) 0.2313(4) 0.18375(14) 0.0326(7) Uani 1 1 d . . .
H2A H 0.1288 0.2467 0.2303 0.039 Uiso 1 1 calc R . .
C3A C 0.12634(10) 0.0253(4) 0.16639(15) 0.0357(8) Uani 1 1 d . . .
H3A H 0.1577 0.0005 0.1830 0.043 Uiso 1 1 calc R . .
C4A C 0.10393(9) -0.1166(5) 0.19735(15) 0.0371(8) Uani 1 1 d . . .
H4C H 0.1097 -0.2507 0.1883 0.045 Uiso 1 1 calc R . .
H4D H 0.1153 -0.0986 0.2433 0.045 Uiso 1 1 calc R . .
C5A C 0.05536(9) -0.0797(4) 0.17160(14) 0.0317(7) Uani 1 1 d . . .
C6A C 0.03738(11) -0.1089(5) 0.09987(14) 0.0453(9) Uani 1 1 d . . .
H6C H 0.0063 -0.0854 0.0834 0.054 Uiso 1 1 calc R . .
H6D H 0.0424 -0.2429 0.0897 0.054 Uiso 1 1 calc R . .
C7A C 0.05978(11) 0.0340(5) 0.06872(15) 0.0470(9) Uani 1 1 d . . .
H7A H 0.0482 0.0152 0.0223 0.056 Uiso 1 1 calc R . .
C8A C 0.05110(11) 0.2433(5) 0.08422(15) 0.0493(9) Uani 1 1 d . . .
H8C H 0.0201 0.2687 0.0674 0.059 Uiso 1 1 calc R . .
H8D H 0.0649 0.3346 0.0643 0.059 Uiso 1 1 calc R . .
C9A C 0.04676(10) 0.1283(4) 0.18729(15) 0.0381(8) Uani 1 1 d . . .
H9C H 0.0578 0.1463 0.2333 0.046 Uiso 1 1 calc R . .
H9D H 0.0157 0.1526 0.1714 0.046 Uiso 1 1 calc R . .
C10A C 0.10844(11) -0.0028(5) 0.09398(15) 0.0465(9) Uani 1 1 d . . .
H10C H 0.1225 0.0879 0.0743 0.056 Uiso 1 1 calc R . .
H10D H 0.1143 -0.1354 0.0835 0.056 Uiso 1 1 calc R . .
C11A C 0.22198(12) 0.3025(6) 0.1950(2) 0.0834(15) Uani 1 1 d . . .
H11D H 0.2171 0.2615 0.1520 0.100 Uiso 1 1 calc R . .
H11E H 0.2201 0.1908 0.2200 0.100 Uiso 1 1 calc R . .
H11F H 0.2503 0.3603 0.2133 0.100 Uiso 1 1 calc R . .

loop_
_atom_site_aniso_label
_atom_site_aniso_U_11
_atom_site_aniso_U_22
_atom_site_aniso_U_33
_atom_site_aniso_U_23
_atom_site_aniso_U_13
_atom_site_aniso_U_12
S1 0.0404(5) 0.0567(6) 0.0409(5) -0.0026(5) 0.0128(4) 0.0192(4)
O1 0.0479(14) 0.0482(14) 0.0317(13) 0.0094(11) 0.0083(11) 0.0164(11)
O2 0.0432(13) 0.0508(14) 0.0402(13) 0.0102(11) 0.0175(11) 0.0214(11)
O3 0.0561(16) 0.0712(17) 0.0402(14) -0.0129(13) 0.0098(12) 0.0149(13)
O4 0.0579(16) 0.0682(18) 0.0579(17) 0.0113(14) 0.0128(13) 0.0340(14)
C1 0.0395(18) 0.0326(17) 0.040(2) -0.0036(15) 0.0089(16) 0.0052(15)
C2 0.0342(18) 0.0439(19) 0.0293(17) 0.0087(15) 0.0122(14) 0.0126(15)
C3 0.0269(17) 0.0427(19) 0.046(2) -0.0022(17) 0.0028(15) 0.0023(14)
C4 0.0391(19) 0.0320(18) 0.050(2) -0.0007(16) 0.0106(16) 0.0025(15)
C5 0.0308(16) 0.0338(17) 0.0289(17) 0.0061(14) 0.0068(13) 0.0109(14)
C6 0.050(2) 0.059(2) 0.041(2) 0.0108(18) 0.0235(17) 0.0236(18)
C7 0.068(3) 0.073(3) 0.036(2) 0.0217(19) 0.0315(19) 0.035(2)
C8 0.044(2) 0.056(2) 0.065(3) 0.029(2) 0.0262(19) 0.0145(18)
C9 0.0336(18) 0.046(2) 0.0323(18) 0.0006(16) 0.0064(15) 0.0060(15)
C10 0.063(3) 0.065(3) 0.033(2) -0.0044(19) 0.0013(18) 0.031(2)
C11 0.040(2) 0.074(3) 0.047(2) -0.006(2) 0.0170(17) 0.0066(19)
S1A 0.0331(5) 0.0403(5) 0.0511(6) 0.0033(4) 0.0124(4) -0.0067(4)
O1A 0.0357(12) 0.0509(14) 0.0455(14) 0.0097(12) 0.0147(11) -0.0088(11)
O2A 0.0351(12) 0.0425(13) 0.0370(13) 0.0034(11) 0.0102(10) -0.0115(10)
O3A 0.0497(14) 0.0439(14) 0.0733(17) 0.0113(13) 0.0304(13) -0.0078(12)
O4A 0.0656(18) 0.086(2) 0.0428(15) -0.0097(14) 0.0124(13) -0.0311(15)
C1A 0.0369(18) 0.0308(17) 0.045(2) 0.0046(15) 0.0179(16) 0.0032(14)
C2A 0.0303(17) 0.0404(18) 0.0252(17) 0.0041(14) 0.0075(14) -0.0057(14)
C3A 0.0261(16) 0.0389(19) 0.043(2) 0.0035(16) 0.0133(15) 0.0032(14)
C4A 0.0343(17) 0.0361(18) 0.0389(19) 0.0053(15) 0.0107(15) 0.0012(15)
C5A 0.0300(16) 0.0361(17) 0.0270(17) 0.0049(14) 0.0078(13) -0.0035(14)
C6A 0.044(2) 0.055(2) 0.0333(19) -0.0012(17) 0.0087(15) -0.0145(17)
C7A 0.053(2) 0.063(2) 0.0205(17) -0.0005(17) 0.0079(15) -0.0164(19)
C8A 0.0349(19) 0.063(2) 0.041(2) 0.0240(19) 0.0034(16) -0.0037(17)
C9A 0.0336(18) 0.0440(19) 0.0388(19) -0.0003(16) 0.0157(15) -0.0017(16)
C10A 0.058(2) 0.045(2) 0.047(2) -0.0098(18) 0.0317(18) -0.0142(18)
C11A 0.043(2) 0.057(3) 0.149(5) 0.010(3) 0.033(3) 0.005(2)

loop_
_geom_bond_atom_site_label_1
_geom_bond_atom_site_label_2
_geom_bond_distance
_geom_bond_site_symmetry_2
_geom_bond_publ_flag
S1 O4 1.427(2) . ?
S1 O3 1.429(2) . ?
S1 O2 1.577(2) . ?
S1 C11 1.734(4) . ?
O1 C5 1.440(3) . ?
O2 C2 1.476(3) . ?
C1 C2 1.511(4) . ?
C1 C8 1.527(4) . ?
C1 C9 1.536(4) . ?
C2 C3 1.515(4) . ?
C3 C10 1.524(5) . ?
C3 C4 1.526(4) . ?
C4 C5 1.521(4) . ?
C5 C9 1.513(4) . ?
C5 C6 1.523(4) . ?
C6 C7 1.529(4) . ?
C7 C8 1.517(5) . ?
C7 C10 1.518(5) . ?
S1A O3A 1.412(2) . ?
S1A O4A 1.422(3) . ?
S1A O2A 1.563(2) . ?
S1A C11A 1.732(4) . ?
O1A C5A 1.434(3) . ?
O2A C2A 1.485(3) . ?
C1A C2A 1.525(4) . ?
C1A C8A 1.532(4) . ?
C1A C9A 1.533(4) . ?
C2A C3A 1.511(4) . ?
C3A C4A 1.527(4) . ?
C3A C10A 1.527(4) . ?
C4A C5A 1.516(4) . ?
C5A C9A 1.512(4) . ?
C5A C6A 1.514(4) . ?
C6A C7A 1.534(4) . ?
C7A C10A 1.518(5) . ?
C7A C8A 1.519(5) . ?
